data_4340598
loop_
_publ_author_name
'Chalmers, Brian A.'
'Athukorala Arachchige, Kasun S.'
'Prentis, Joanna K. D.'
'Knight, Fergus R.'
'Kilian, Petr'
'Slawin, Alexandra M. Z.'
'Woollins, J. Derek'

_publ_section_title
;
 Sterically Encumbered Tin and Phosphorus peri-Substituted Acenaphthenes.
;
_journal_issue 16
_journal_name_full 'Inorganic chemistry'
_journal_page_first 8795
_journal_page_last 8808
_journal_paper_doi 10.1021/ic5014768
_journal_volume 53
_journal_year 2014
_chemical_formula_moiety 'C48 H38 Sn2'
_chemical_formula_sum 'C48 H38 Sn2'
_chemical_formula_weight 852.21
_space_group_IT_number 2
_symmetry_cell_setting triclinic
_symmetry_Int_Tables_number 2
_symmetry_space_group_name_Hall '-P 1'
_symmetry_space_group_name_H-M 'P -1'
_atom_sites_solution_hydrogens geom
_atom_sites_solution_primary direct
_atom_sites_solution_secondary difmap
_cell_angle_alpha 75.210(14)
_cell_angle_beta 78.183(16)
_cell_angle_gamma 85.544(15)
_cell_formula_units_Z 2
_cell_length_a 9.7934(17)
_cell_length_b 10.2626(15)
_cell_length_c 19.442(3)
_cell_measurement_reflns_used 6384
_cell_measurement_temperature 173
_cell_measurement_theta_max 25.35
_cell_measurement_theta_min 2.05
_cell_volume 1848.6(5)
_computing_cell_refinement 'CrystalClear-SM Expert 2.1 b29'
_computing_data_collection 'CrystalClear-SM Expert 2.1 b29 (Rigaku, 2013)'
_computing_data_reduction 'CrystalClear-SM Expert 2.1 b29'
_computing_molecular_graphics 'CrystalStructure 4.1'
_computing_publication_material 'CrystalStructure 4.1 (Rigaku, 2013)'
_computing_structure_refinement 'SHELXL-2013 (Sheldrick, 2013)'
_computing_structure_solution 'SIR2011 (Burla, et al., 2012)'
_diffrn_ambient_temperature 173
_diffrn_detector_area_resol_mean 5.811
_diffrn_measured_fraction_theta_full 0.993
_diffrn_measured_fraction_theta_max 0.993
_diffrn_measurement_device_type 'Rigaku XtaLAB P200'
_diffrn_measurement_method \w
_diffrn_radiation_type 'Mo K\a'
_diffrn_radiation_wavelength 0.71075
_diffrn_reflns_av_R_equivalents 0.0675
_diffrn_reflns_limit_h_max 11
_diffrn_reflns_limit_h_min -11
_diffrn_reflns_limit_k_max 12
_diffrn_reflns_limit_k_min -11
_diffrn_reflns_limit_l_max 23
_diffrn_reflns_limit_l_min -20
_diffrn_reflns_number 19769
_diffrn_reflns_theta_full 25.00
_diffrn_reflns_theta_max 25.00
_diffrn_reflns_theta_min 2.08
_diffrn_standards_number 0
_exptl_absorpt_coefficient_mu 1.384
_exptl_absorpt_correction_T_max 0.758
_exptl_absorpt_correction_T_min 0.414
_exptl_absorpt_correction_type multi-scan
_exptl_absorpt_process_details 'REQAB (Rigaku, 1998)'
_exptl_crystal_colour colorless
_exptl_crystal_density_diffrn 1.531
_exptl_crystal_density_method 'not measured'
_exptl_crystal_description prism
_exptl_crystal_F_000 852.00
_exptl_crystal_size_max 0.200
_exptl_crystal_size_mid 0.200
_exptl_crystal_size_min 0.200
_refine_diff_density_max 1.13
_refine_diff_density_min -1.05
_refine_ls_extinction_method none
_refine_ls_goodness_of_fit_ref 0.998
_refine_ls_hydrogen_treatment constr
_refine_ls_number_parameters 451
_refine_ls_number_reflns 6469
_refine_ls_number_restraints 0
_refine_ls_R_factor_gt 0.0324
_refine_ls_shift/su_max 0.001
_refine_ls_structure_factor_coef Fsqd
_refine_ls_weighting_details 'w = 1/[\s^2^(Fo^2^)+(0.0435P)^2^+0.0000P] where P=(Fo^2^+2Fc^2^)/3'
_refine_ls_weighting_scheme calc
_refine_ls_wR_factor_ref 0.0920
_reflns_number_gt 5702
_reflns_number_total 6469
_reflns_threshold_expression F^2^>2.0\s(F^2^)
_cod_data_source_file ic5014768_si_002.cif
_cod_data_source_block 1
_cod_depositor_comments 'Adding full bibliography for 4340598--4340607.cif.'
_cod_original_cell_volume 1848.6(6)
_cod_database_code 4340598

loop_
_symmetry_equiv_pos_site_id
_symmetry_equiv_pos_as_xyz
1 +X,+Y,+Z
2 -X,-Y,-Z

loop_
_atom_site_label
_atom_site_type_symbol
_atom_site_fract_x
_atom_site_fract_y
_atom_site_fract_z
_atom_site_U_iso_or_equiv
_atom_site_adp_type
_atom_site_occupancy
_atom_site_site_symmetry_multiplicity
_atom_site_site_symmetry_order
_atom_site_calc_flag
_atom_site_refinement_flags
Sn1 Sn 0.37393(2) 0.54218(2) 0.34285(2) 0.01611(9) Uani 1 2 0 d .
Sn2 Sn 0.58586(2) 0.34570(2) 0.19474(2) 0.01862(9) Uani 1 2 0 d .
C1 C 0.4483(3) 0.3428(3) 0.39188(18) 0.0171(7) Uani 1 2 0 d .
C2 C 0.3827(4) 0.3059(4) 0.46491(19) 0.0192(7) Uani 1 2 0 d .
C3 C 0.4366(4) 0.2095(4) 0.51961(19) 0.0201(7) Uani 1 2 0 d .
C4 C 0.5656(4) 0.1517(3) 0.49938(19) 0.0190(7) Uani 1 2 0 d .
C5 C 0.6313(3) 0.1814(3) 0.42594(18) 0.0177(7) Uani 1 2 0 d .
C6 C 0.7617(4) 0.1111(4) 0.4161(2) 0.0202(8) Uani 1 2 0 d .
C7 C 0.8390(4) 0.1292(4) 0.34861(19) 0.0214(8) Uani 1 2 0 d .
C8 C 0.7829(4) 0.2110(4) 0.2901(2) 0.0210(8) Uani 1 2 0 d .
C9 C 0.6559(3) 0.2806(4) 0.29705(18) 0.0179(7) Uani 1 2 0 d .
C10 C 0.5766(3) 0.2723(3) 0.36880(18) 0.0172(7) Uani 1 2 0 d .
C11 C 0.6588(4) 0.0571(4) 0.5443(2) 0.0239(8) Uani 1 2 0 d .
C12 C 0.7886(4) 0.0291(4) 0.48861(19) 0.0234(8) Uani 1 2 0 d .
C13 C 0.2212(3) 0.6097(3) 0.42444(19) 0.0182(7) Uani 1 2 0 d .
C14 C 0.0986(4) 0.6727(4) 0.4041(2) 0.0218(8) Uani 1 2 0 d .
C15 C -0.0069(4) 0.7149(4) 0.4528(2) 0.0248(8) Uani 1 2 0 d .
C16 C 0.0054(4) 0.6921(4) 0.5247(2) 0.0231(8) Uani 1 2 0 d .
C17 C 0.1258(4) 0.6311(4) 0.5464(2) 0.0225(8) Uani 1 2 0 d .
C18 C 0.2332(4) 0.5926(4) 0.49689(19) 0.0199(7) Uani 1 2 0 d .
C19 C 0.5486(4) 0.6723(4) 0.31532(18) 0.0177(7) Uani 1 2 0 d .
C20 C 0.5313(4) 0.8122(4) 0.29123(19) 0.0226(8) Uani 1 2 0 d .
C21 C 0.6436(4) 0.8957(4) 0.2756(2) 0.0270(9) Uani 1 2 0 d .
C22 C 0.7746(4) 0.8417(4) 0.2827(2) 0.0285(9) Uani 1 2 0 d .
C23 C 0.7940(4) 0.7036(4) 0.3071(2) 0.0258(8) Uani 1 2 0 d .
C24 C 0.6816(4) 0.6206(4) 0.32342(19) 0.0214(8) Uani 1 2 0 d .
C25 C 0.2526(4) 0.5666(4) 0.25990(19) 0.0193(7) Uani 1 2 0 d .
C26 C 0.2424(4) 0.6910(4) 0.21081(19) 0.0249(8) Uani 1 2 0 d .
C27 C 0.1509(4) 0.7112(4) 0.1629(2) 0.0290(9) Uani 1 2 0 d .
C28 C 0.0689(4) 0.6077(4) 0.1631(2) 0.0306(9) Uani 1 2 0 d .
C29 C 0.0770(4) 0.4844(4) 0.2114(2) 0.0291(9) Uani 1 2 0 d .
C30 C 0.1676(4) 0.4647(4) 0.2599(2) 0.0244(8) Uani 1 2 0 d .
C31 C 0.4073(4) 0.2337(4) 0.2001(2) 0.0226(8) Uani 1 2 0 d .
C32 C 0.3580(4) 0.2347(5) 0.1376(2) 0.0327(10) Uani 1 2 0 d .
C33 C 0.2463(4) 0.1561(5) 0.1410(2) 0.0395(11) Uani 1 2 0 d .
C34 C 0.1826(4) 0.0750(4) 0.2068(3) 0.0367(10) Uani 1 2 0 d .
C35 C 0.2310(4) 0.0714(4) 0.2692(2) 0.0317(9) Uani 1 2 0 d .
C36 C 0.3436(4) 0.1497(4) 0.2652(2) 0.0244(8) Uani 1 2 0 d .
C37 C 0.5768(4) 0.5549(4) 0.14089(19) 0.0244(8) Uani 1 2 0 d .
C38 C 0.6708(4) 0.6422(4) 0.1482(2) 0.0286(9) Uani 1 2 0 d .
C39 C 0.6751(5) 0.7760(4) 0.1093(2) 0.0369(10) Uani 1 2 0 d .
C40 C 0.5869(5) 0.8237(5) 0.0620(2) 0.0426(12) Uani 1 2 0 d .
C41 C 0.4931(5) 0.7395(5) 0.0530(2) 0.0429(12) Uani 1 2 0 d .
C42 C 0.4876(4) 0.6053(4) 0.0923(2) 0.0321(9) Uani 1 2 0 d .
C43 C 0.7482(4) 0.2761(4) 0.11915(18) 0.0211(8) Uani 1 2 0 d .
C44 C 0.8669(4) 0.3514(4) 0.0884(2) 0.0286(9) Uani 1 2 0 d .
C45 C 0.9739(4) 0.3103(4) 0.0383(2) 0.0320(9) Uani 1 2 0 d .
C46 C 0.9618(4) 0.1944(4) 0.0174(2) 0.0323(9) Uani 1 2 0 d .
C47 C 0.8414(4) 0.1186(4) 0.0471(2) 0.0330(9) Uani 1 2 0 d .
C48 C 0.7378(4) 0.1588(4) 0.0975(2) 0.0283(9) Uani 1 2 0 d .
H2 H 0.29554 0.34888 0.47873 0.0230 Uiso 1 2 0 calc R
H3 H 0.38627 0.18555 0.5681 0.0241 Uiso 1 2 0 calc R
H7 H 0.92915 0.08794 0.34058 0.0257 Uiso 1 2 0 calc R
H8 H 0.8362 0.21888 0.24262 0.0252 Uiso 1 2 0 calc R
H11A H 0.61066 -0.02757 0.57093 0.0287 Uiso 1 2 0 calc R
H11B H 0.68596 0.09979 0.57956 0.0287 Uiso 1 2 0 calc R
H12A H 0.87469 0.05789 0.49915 0.0281 Uiso 1 2 0 calc R
H12B H 0.79842 -0.06808 0.48958 0.0281 Uiso 1 2 0 calc R
H14 H 0.08793 0.68673 0.35522 0.0262 Uiso 1 2 0 calc R
H15 H -0.088 0.75951 0.43725 0.0297 Uiso 1 2 0 calc R
H16 H -0.06845 0.71832 0.55898 0.0277 Uiso 1 2 0 calc R
H17 H 0.13456 0.61568 0.59565 0.0270 Uiso 1 2 0 calc R
H18 H 0.3167 0.55389 0.51213 0.0239 Uiso 1 2 0 calc R
H20 H 0.44149 0.85019 0.28556 0.0271 Uiso 1 2 0 calc R
H21 H 0.63034 0.99054 0.25992 0.0324 Uiso 1 2 0 calc R
H22 H 0.85189 0.89917 0.27091 0.0342 Uiso 1 2 0 calc R
H23 H 0.88415 0.66627 0.31255 0.0309 Uiso 1 2 0 calc R
H24 H 0.69521 0.52612 0.34057 0.0256 Uiso 1 2 0 calc R
H26 H 0.29867 0.76277 0.21018 0.0298 Uiso 1 2 0 calc R
H27 H 0.14484 0.79646 0.12987 0.0348 Uiso 1 2 0 calc R
H28 H 0.0069 0.6214 0.13003 0.0367 Uiso 1 2 0 calc R
H29 H 0.0208 0.41288 0.21163 0.0350 Uiso 1 2 0 calc R
H30 H 0.17134 0.37988 0.29369 0.0293 Uiso 1 2 0 calc R
H32 H 0.40114 0.28957 0.09226 0.0392 Uiso 1 2 0 calc R
H33 H 0.21335 0.1578 0.09809 0.0473 Uiso 1 2 0 calc R
H34 H 0.10569 0.02216 0.20892 0.0440 Uiso 1 2 0 calc R
H35 H 0.18801 0.01599 0.31435 0.0381 Uiso 1 2 0 calc R
H36 H 0.3778 0.14577 0.30801 0.0293 Uiso 1 2 0 calc R
H38 H 0.73364 0.60982 0.1805 0.0343 Uiso 1 2 0 calc R
H39 H 0.73953 0.8345 0.11569 0.0443 Uiso 1 2 0 calc R
H40 H 0.59045 0.91519 0.03521 0.0511 Uiso 1 2 0 calc R
H41 H 0.43187 0.77281 0.01997 0.0515 Uiso 1 2 0 calc R
H42 H 0.42249 0.54754 0.08588 0.0386 Uiso 1 2 0 calc R
H44 H 0.87553 0.43278 0.10169 0.0343 Uiso 1 2 0 calc R
H45 H 1.05505 0.36251 0.01868 0.0384 Uiso 1 2 0 calc R
H46 H 1.03422 0.1659 -0.01667 0.0387 Uiso 1 2 0 calc R
H47 H 0.83109 0.03914 0.03225 0.0396 Uiso 1 2 0 calc R
H48 H 0.65775 0.10529 0.11801 0.0340 Uiso 1 2 0 calc R

loop_
_atom_site_aniso_label
_atom_site_aniso_U_11
_atom_site_aniso_U_22
_atom_site_aniso_U_33
_atom_site_aniso_U_12
_atom_site_aniso_U_13
_atom_site_aniso_U_23
Sn1 0.01516(14) 0.01538(15) 0.01858(15) 0.00071(10) -0.00361(10) -0.00561(10)
Sn2 0.01938(14) 0.01858(15) 0.01807(15) -0.00037(10) -0.00207(11) -0.00604(11)
C1 0.0183(17) 0.0132(18) 0.0209(19) -0.0016(14) -0.0062(14) -0.0037(14)
C2 0.0178(17) 0.0164(18) 0.026(2) -0.0016(14) -0.0050(15) -0.0097(15)
C3 0.0257(18) 0.0168(18) 0.0182(19) -0.0049(15) -0.0028(15) -0.0052(15)
C4 0.0241(18) 0.0124(18) 0.023(2) -0.0042(14) -0.0066(15) -0.0072(14)
C5 0.0208(17) 0.0134(18) 0.0213(19) -0.0024(14) -0.0045(15) -0.0076(14)
C6 0.0221(18) 0.0133(18) 0.029(2) -0.0005(14) -0.0093(16) -0.0087(15)
C7 0.0166(17) 0.0205(19) 0.030(2) 0.0029(14) -0.0040(15) -0.0123(16)
C8 0.0191(17) 0.022(2) 0.023(2) -0.0048(15) -0.0015(15) -0.0077(15)
C9 0.0197(17) 0.0161(18) 0.0184(18) -0.0039(14) -0.0034(14) -0.0044(14)
C10 0.0183(17) 0.0110(17) 0.0247(19) -0.0040(14) -0.0066(15) -0.0058(14)
C11 0.033(2) 0.0170(19) 0.024(2) -0.0001(16) -0.0113(17) -0.0050(15)
C12 0.0252(19) 0.0183(19) 0.028(2) 0.0018(15) -0.0088(16) -0.0059(16)
C13 0.0157(17) 0.0143(18) 0.025(2) -0.0024(14) -0.0022(15) -0.0057(15)
C14 0.0205(18) 0.023(2) 0.024(2) 0.0008(15) -0.0060(15) -0.0090(16)
C15 0.0172(18) 0.029(2) 0.030(2) 0.0024(16) -0.0052(16) -0.0107(17)
C16 0.0188(18) 0.024(2) 0.027(2) -0.0015(15) 0.0021(15) -0.0118(16)
C17 0.0290(19) 0.0168(19) 0.023(2) -0.0044(15) -0.0028(16) -0.0076(15)
C18 0.0204(17) 0.0163(19) 0.025(2) -0.0006(14) -0.0058(15) -0.0070(15)
C19 0.0197(17) 0.0183(19) 0.0159(18) -0.0004(14) -0.0020(14) -0.0069(14)
C20 0.0262(19) 0.020(2) 0.023(2) 0.0008(16) -0.0054(16) -0.0075(15)
C21 0.036(2) 0.019(2) 0.025(2) -0.0069(17) -0.0043(17) -0.0048(16)
C22 0.025(2) 0.032(2) 0.030(2) -0.0134(17) 0.0005(17) -0.0130(18)
C23 0.0187(18) 0.031(2) 0.031(2) -0.0013(16) -0.0041(16) -0.0144(17)
C24 0.0231(18) 0.022(2) 0.0211(19) -0.0002(15) -0.0043(15) -0.0097(15)
C25 0.0194(17) 0.0205(19) 0.0204(19) 0.0014(14) -0.0050(15) -0.0086(15)
C26 0.028(2) 0.022(2) 0.025(2) -0.0026(16) -0.0075(16) -0.0057(16)
C27 0.034(2) 0.027(2) 0.026(2) 0.0004(17) -0.0089(17) -0.0026(17)
C28 0.026(2) 0.041(3) 0.029(2) 0.0011(18) -0.0138(17) -0.0104(19)
C29 0.028(2) 0.030(2) 0.035(2) -0.0029(17) -0.0107(18) -0.0134(18)
C30 0.0250(19) 0.020(2) 0.029(2) 0.0010(15) -0.0063(16) -0.0075(16)
C31 0.0188(18) 0.023(2) 0.028(2) 0.0016(15) -0.0039(16) -0.0102(16)
C32 0.030(2) 0.043(3) 0.028(2) -0.0039(19) -0.0050(18) -0.0120(19)
C33 0.037(2) 0.050(3) 0.042(3) -0.004(2) -0.016(2) -0.022(2)
C34 0.026(2) 0.036(3) 0.056(3) -0.0037(18) -0.011(2) -0.021(2)
C35 0.0227(19) 0.027(2) 0.042(3) 0.0009(17) -0.0035(18) -0.0049(18)
C36 0.0213(18) 0.023(2) 0.029(2) 0.0018(15) -0.0058(16) -0.0066(16)
C37 0.029(2) 0.023(2) 0.0173(19) 0.0032(16) 0.0006(16) -0.0039(15)
C38 0.036(2) 0.026(2) 0.021(2) 0.0011(18) 0.0023(17) -0.0076(17)
C39 0.048(3) 0.025(2) 0.032(2) -0.007(2) 0.008(2) -0.0079(19)
C40 0.053(3) 0.027(2) 0.033(2) 0.005(2) 0.011(2) 0.0021(19)
C41 0.044(3) 0.051(3) 0.025(2) 0.019(2) -0.005(2) 0.001(2)
C42 0.031(2) 0.035(2) 0.026(2) 0.0039(18) -0.0029(18) -0.0053(18)
C43 0.0213(18) 0.022(2) 0.0175(19) 0.0003(15) -0.0029(15) -0.0022(15)
C44 0.030(2) 0.028(2) 0.027(2) -0.0039(17) -0.0008(17) -0.0086(17)
C45 0.028(2) 0.031(2) 0.031(2) -0.0041(18) 0.0040(17) -0.0027(18)
C46 0.034(2) 0.029(2) 0.027(2) 0.0102(18) 0.0022(18) -0.0045(18)
C47 0.041(2) 0.021(2) 0.034(2) 0.0023(18) 0.0010(19) -0.0089(18)
C48 0.030(2) 0.022(2) 0.031(2) -0.0013(17) -0.0006(17) -0.0086(17)

loop_
_atom_type_symbol
_atom_type_description
_atom_type_scat_dispersion_real
_atom_type_scat_dispersion_imag
_atom_type_scat_source
C C 0.0033 0.0016
;
International Tables for Crystallography
(1992, Vol. C, Tables 4.2.6.8 and 6.1.1.4)
;
H H 0.0000 0.0000
;
International Tables for Crystallography
(1992, Vol. C, Table 6.1.1.4)
;
Sn Sn -0.6537 1.4246
;
International Tables for Crystallography
(1992, Vol. C, Tables 4.2.6.8 and 6.1.1.4)
;

loop_
_geom_angle_atom_site_label_1
_geom_angle_atom_site_label_2
_geom_angle_atom_site_label_3
_geom_angle
_geom_angle_publ_flag
C1 Sn1 C13 107.87(12) yes
C1 Sn1 C19 106.69(13) yes
C1 Sn1 C25 119.43(15) yes
C13 Sn1 C19 107.31(14) yes
C13 Sn1 C25 99.64(14) yes
C19 Sn1 C25 114.93(13) yes
C9 Sn2 C31 108.84(13) yes
C9 Sn2 C37 120.86(15) yes
C9 Sn2 C43 104.31(13) yes
C31 Sn2 C37 115.51(14) yes
C31 Sn2 C43 104.97(15) yes
C37 Sn2 C43 99.98(13) yes
Sn1 C1 C2 109.1(2) yes
Sn1 C1 C10 128.8(2) yes
C2 C1 C10 118.5(3) yes
C1 C2 C3 124.8(3) yes
C2 C3 C4 117.0(3) yes
C3 C4 C5 119.6(3) yes
C3 C4 C11 130.8(3) yes
C5 C4 C11 109.5(3) yes
C4 C5 C6 111.1(3) yes
C4 C5 C10 124.8(3) yes
C6 C5 C10 124.1(3) yes
C5 C6 C7 118.7(3) yes
C5 C6 C12 109.5(3) yes
C7 C6 C12 131.8(3) yes
C6 C7 C8 118.5(3) yes
C7 C8 C9 124.7(3) yes
Sn2 C9 C8 111.7(3) yes
Sn2 C9 C10 128.5(2) yes
C8 C9 C10 118.0(3) yes
C1 C10 C5 114.9(3) yes
C1 C10 C9 129.5(3) yes
C5 C10 C9 115.6(3) yes
C4 C11 C12 105.0(3) yes
C6 C12 C11 104.8(3) yes
Sn1 C13 C14 117.6(3) yes
Sn1 C13 C18 125.3(2) yes
C14 C13 C18 117.1(3) yes
C13 C14 C15 121.9(4) yes
C14 C15 C16 119.8(3) yes
C15 C16 C17 119.7(3) yes
C16 C17 C18 120.3(4) yes
C13 C18 C17 121.1(3) yes
Sn1 C19 C20 121.0(3) yes
Sn1 C19 C24 121.0(3) yes
C20 C19 C24 117.9(3) yes
C19 C20 C21 120.7(3) yes
C20 C21 C22 120.2(4) yes
C21 C22 C23 120.1(4) yes
C22 C23 C24 119.6(3) yes
C19 C24 C23 121.4(3) yes
Sn1 C25 C26 120.9(3) yes
Sn1 C25 C30 120.5(2) yes
C26 C25 C30 118.0(4) yes
C25 C26 C27 120.8(4) yes
C26 C27 C28 120.2(3) yes
C27 C28 C29 119.8(4) yes
C28 C29 C30 120.0(4) yes
C25 C30 C29 121.1(3) yes
Sn2 C31 C32 120.9(2) yes
Sn2 C31 C36 120.9(3) yes
C32 C31 C36 118.1(4) yes
C31 C32 C33 120.5(3) yes
C32 C33 C34 120.4(5) yes
C33 C34 C35 119.9(4) yes
C34 C35 C36 119.3(3) yes
C31 C36 C35 121.8(4) yes
Sn2 C37 C38 120.0(3) yes
Sn2 C37 C42 121.9(3) yes
C38 C37 C42 117.8(3) yes
C37 C38 C39 121.3(4) yes
C38 C39 C40 120.1(5) yes
C39 C40 C41 120.1(4) yes
C40 C41 C42 120.0(4) yes
C37 C42 C41 120.6(4) yes
Sn2 C43 C44 119.8(3) yes
Sn2 C43 C48 122.4(3) yes
C44 C43 C48 117.8(3) yes
C43 C44 C45 121.5(4) yes
C44 C45 C46 120.0(4) yes
C45 C46 C47 119.2(4) yes
C46 C47 C48 120.3(4) yes
C43 C48 C47 121.3(4) yes
C1 C2 H2 117.625 no
C3 C2 H2 117.607 no
C2 C3 H3 121.495 no
C4 C3 H3 121.499 no
C6 C7 H7 120.749 no
C8 C7 H7 120.728 no
C7 C8 H8 117.653 no
C9 C8 H8 117.649 no
C4 C11 H11A 110.747 no
C4 C11 H11B 110.748 no
C12 C11 H11A 110.744 no
C12 C11 H11B 110.744 no
H11A C11 H11B 108.824 no
C6 C12 H12A 110.784 no
C6 C12 H12B 110.780 no
C11 C12 H12A 110.792 no
C11 C12 H12B 110.788 no
H12A C12 H12B 108.854 no
C13 C14 H14 119.061 no
C15 C14 H14 119.055 no
C14 C15 H15 120.119 no
C16 C15 H15 120.110 no
C15 C16 H16 120.152 no
C17 C16 H16 120.139 no
C16 C17 H17 119.837 no
C18 C17 H17 119.828 no
C13 C18 H18 119.446 no
C17 C18 H18 119.451 no
C19 C20 H20 119.648 no
C21 C20 H20 119.653 no
C20 C21 H21 119.915 no
C22 C21 H21 119.916 no
C21 C22 H22 119.936 no
C23 C22 H22 119.941 no
C22 C23 H23 120.194 no
C24 C23 H23 120.199 no
C19 C24 H24 119.283 no
C23 C24 H24 119.283 no
C25 C26 H26 119.579 no
C27 C26 H26 119.594 no
C26 C27 H27 119.914 no
C28 C27 H27 119.929 no
C27 C28 H28 120.073 no
C29 C28 H28 120.082 no
C28 C29 H29 120.013 no
C30 C29 H29 120.017 no
C25 C30 H30 119.424 no
C29 C30 H30 119.434 no
C31 C32 H32 119.747 no
C33 C32 H32 119.741 no
C32 C33 H33 119.804 no
C34 C33 H33 119.808 no
C33 C34 H34 120.034 no
C35 C34 H34 120.021 no
C34 C35 H35 120.350 no
C36 C35 H35 120.365 no
C31 C36 H36 119.124 no
C35 C36 H36 119.111 no
C37 C38 H38 119.353 no
C39 C38 H38 119.352 no
C38 C39 H39 119.942 no
C40 C39 H39 119.948 no
C39 C40 H40 119.957 no
C41 C40 H40 119.955 no
C40 C41 H41 119.979 no
C42 C41 H41 119.971 no
C37 C42 H42 119.688 no
C41 C42 H42 119.682 no
C43 C44 H44 119.248 no
C45 C44 H44 119.254 no
C44 C45 H45 120.019 no
C46 C45 H45 120.007 no
C45 C46 H46 120.407 no
C47 C46 H46 120.420 no
C46 C47 H47 119.861 no
C48 C47 H47 119.873 no
C43 C48 H48 119.352 no
C47 C48 H48 119.342 no

loop_
_geom_bond_atom_site_label_1
_geom_bond_atom_site_label_2
_geom_bond_distance
_geom_bond_publ_flag
Sn1 C1 2.165(3) yes
Sn1 C13 2.159(3) yes
Sn1 C19 2.148(4) yes
Sn1 C25 2.147(4) yes
Sn2 C9 2.164(4) yes
Sn2 C31 2.137(4) yes
Sn2 C37 2.139(4) yes
Sn2 C43 2.145(3) yes
C1 C2 1.401(5) yes
C1 C10 1.447(5) yes
C2 C3 1.415(5) yes
C3 C4 1.379(5) yes
C4 C5 1.406(5) yes
C4 C11 1.514(5) yes
C5 C6 1.419(5) yes
C5 C10 1.425(5) yes
C6 C7 1.349(5) yes
C6 C12 1.509(5) yes
C7 C8 1.413(5) yes
C8 C9 1.385(5) yes
C9 C10 1.436(5) yes
C11 C12 1.552(5) yes
C13 C14 1.401(5) yes
C13 C18 1.403(5) yes
C14 C15 1.375(5) yes
C15 C16 1.387(6) yes
C16 C17 1.383(5) yes
C17 C18 1.380(5) yes
C19 C20 1.400(5) yes
C19 C24 1.391(5) yes
C20 C21 1.383(6) yes
C21 C22 1.377(5) yes
C22 C23 1.386(6) yes
C23 C24 1.379(5) yes
C25 C26 1.395(5) yes
C25 C30 1.386(6) yes
C26 C27 1.388(6) yes
C27 C28 1.379(6) yes
C28 C29 1.378(5) yes
C29 C30 1.391(6) yes
C31 C32 1.394(6) yes
C31 C36 1.392(5) yes
C32 C33 1.390(7) yes
C33 C34 1.389(6) yes
C34 C35 1.381(7) yes
C35 C36 1.392(6) yes
C37 C38 1.385(6) yes
C37 C42 1.393(6) yes
C38 C39 1.387(5) yes
C39 C40 1.365(7) yes
C40 C41 1.374(8) yes
C41 C42 1.393(6) yes
C43 C44 1.388(5) yes
C43 C48 1.389(6) yes
C44 C45 1.395(5) yes
C45 C46 1.371(7) yes
C46 C47 1.402(6) yes
C47 C48 1.377(6) yes
C2 H2 0.950 no
C3 H3 0.950 no
C7 H7 0.950 no
C8 H8 0.950 no
C11 H11A 0.990 no
C11 H11B 0.990 no
C12 H12A 0.990 no
C12 H12B 0.990 no
C14 H14 0.950 no
C15 H15 0.950 no
C16 H16 0.950 no
C17 H17 0.950 no
C18 H18 0.950 no
C20 H20 0.950 no
C21 H21 0.950 no
C22 H22 0.950 no
C23 H23 0.950 no
C24 H24 0.950 no
C26 H26 0.950 no
C27 H27 0.950 no
C28 H28 0.950 no
C29 H29 0.950 no
C30 H30 0.950 no
C32 H32 0.950 no
C33 H33 0.950 no
C34 H34 0.950 no
C35 H35 0.950 no
C36 H36 0.950 no
C38 H38 0.950 no
C39 H39 0.950 no
C40 H40 0.950 no
C41 H41 0.950 no
C42 H42 0.950 no
C44 H44 0.950 no
C45 H45 0.950 no
C46 H46 0.950 no
C47 H47 0.950 no
C48 H48 0.950 no

loop_
_geom_contact_atom_site_label_1
_geom_contact_atom_site_label_2
_geom_contact_distance
_geom_contact_publ_flag
_geom_contact_site_symmetry_2
C1 C4 2.841(5) no .
C1 C24 3.599(5) no .
C2 C5 2.719(5) no .
C2 C13 3.365(5) no .
C2 C18 3.328(5) no .
C3 C10 2.901(5) no .
C4 C7 3.584(5) no .
C5 C8 2.706(5) no .
C6 C9 2.847(5) no .
C7 C10 2.865(5) no .
C8 C43 3.302(5) no .
C13 C16 2.804(5) no .
C14 C17 2.756(6) no .
C14 C25 3.300(5) no .
C15 C18 2.768(5) no .
C19 C22 2.790(5) no .
C19 C38 3.308(5) no .
C20 C23 2.768(5) no .
C21 C24 2.759(5) no .
C24 C38 3.379(6) no .
C25 C28 2.796(6) no .
C25 C37 3.539(5) no .
C25 C42 3.533(5) no .
C26 C29 2.762(6) no .
C26 C41 3.466(5) no .
C26 C42 3.208(5) no .
C27 C30 2.759(5) no .
C27 C41 3.575(6) no .
C27 C42 3.506(5) no .
C30 C31 3.451(5) no .
C30 C36 3.531(5) no .
C31 C34 2.801(6) no .
C31 C48 3.577(5) no .
C32 C35 2.781(5) no .
C33 C36 2.755(7) no .
C37 C40 2.791(6) no .
C37 C44 3.529(5) no .
C38 C41 2.750(6) no .
C39 C42 2.756(7) no .
C43 C46 2.805(5) no .
C44 C47 2.751(7) no .
C45 C48 2.764(5) no .
C3 C11 3.537(6) no 2_656
C3 C12 3.474(6) no 2_656
C4 C4 3.453(5) no 2_656
C4 C11 3.545(6) no 2_656
C4 C18 3.425(5) no 2_666
C5 C17 3.378(6) no 2_666
C5 C18 3.530(6) no 2_666
C6 C17 3.242(6) no 2_666
C11 C3 3.537(6) no 2_656
C11 C4 3.545(6) no 2_656
C12 C3 3.474(6) no 2_656
C12 C16 3.553(6) no 2_666
C12 C17 3.512(5) no 2_666
C16 C12 3.553(6) no 2_666
C17 C5 3.378(6) no 2_666
C17 C6 3.242(6) no 2_666
C17 C12 3.512(5) no 2_666
C18 C4 3.425(5) no 2_666
C18 C5 3.530(6) no 2_666
Sn1 H2 2.8695 no .
Sn1 H14 3.0601 no .
Sn1 H18 3.2552 no .
Sn1 H20 3.1457 no .
Sn1 H24 3.1297 no .
Sn1 H26 3.1400 no .
Sn1 H30 3.1188 no .
Sn2 H8 2.8968 no .
Sn2 H32 3.1302 no .
Sn2 H36 3.1171 no .
Sn2 H38 3.0953 no .
Sn2 H42 3.1565 no .
Sn2 H44 3.0961 no .
Sn2 H48 3.1603 no .
C1 H3 3.3448 no .
C1 H18 3.5694 no .
C1 H24 3.0237 no .
C1 H30 3.5689 no .
C1 H36 3.0958 no .
C2 H18 2.9034 no .
C3 H11A 2.9377 no .
C3 H11B 2.9420 no .
C4 H2 3.2312 no .
C4 H12A 3.1036 no .
C4 H12B 3.0926 no .
C5 H3 3.2754 no .
C5 H7 3.2521 no .
C5 H11A 3.0550 no .
C5 H11B 3.0357 no .
C5 H12A 3.0514 no .
C5 H12B 3.0535 no .
C5 H24 3.5473 no .
C6 H8 3.2163 no .
C6 H11A 3.0969 no .
C6 H11B 3.0859 no .
C7 H12A 2.9171 no .
C7 H12B 2.9352 no .
C9 H7 3.3224 no .
C9 H24 2.9307 no .
C9 H36 3.0938 no .
C9 H38 3.5940 no .
C10 H2 3.2973 no .
C10 H8 3.2710 no .
C10 H24 2.8134 no .
C10 H36 2.9986 no .
C11 H3 2.8867 no .
C12 H7 2.8567 no .
C13 H2 2.7159 no .
C13 H15 3.2804 no .
C13 H17 3.2778 no .
C14 H16 3.2476 no .
C14 H18 3.2541 no .
C15 H17 3.2531 no .
C16 H14 3.2425 no .
C16 H18 3.2505 no .
C17 H15 3.2539 no .
C18 H2 2.6228 no .
C18 H14 3.2523 no .
C18 H16 3.2546 no .
C19 H21 3.2745 no .
C19 H23 3.2715 no .
C19 H26 3.4292 no .
C19 H38 3.0493 no .
C20 H22 3.2490 no .
C20 H24 3.2523 no .
C20 H26 3.1607 no .
C20 H38 3.5737 no .
C20 H39 3.5611 no .
C21 H23 3.2521 no .
C21 H39 3.2638 no .
C22 H20 3.2464 no .
C22 H24 3.2451 no .
C22 H38 3.5585 no .
C22 H39 3.3546 no .
C23 H21 3.2516 no .
C23 H38 3.0376 no .
C24 H20 3.2532 no .
C24 H22 3.2480 no .
C24 H38 2.7498 no .
C25 H14 2.6808 no .
C25 H27 3.2755 no .
C25 H29 3.2724 no .
C25 H42 3.4980 no .
C26 H14 2.8948 no .
C26 H20 3.3841 no .
C26 H28 3.2567 no .
C26 H30 3.2457 no .
C26 H42 3.2935 no .
C27 H29 3.2440 no .
C27 H41 3.4545 no .
C27 H42 3.3307 no .
C28 H26 3.2524 no .
C28 H30 3.2505 no .
C28 H42 3.5553 no .
C29 H27 3.2432 no .
C30 H14 3.2435 no .
C30 H26 3.2453 no .
C30 H28 3.2565 no .
C31 H30 3.1677 no .
C31 H33 3.2724 no .
C31 H35 3.2858 no .
C31 H42 3.4078 no .
C31 H48 3.0444 no .
C32 H34 3.2678 no .
C32 H36 3.2469 no .
C32 H42 3.1816 no .
C32 H48 3.1176 no .
C33 H35 3.2582 no .
C34 H32 3.2658 no .
C34 H36 3.2465 no .
C35 H30 3.3107 no .
C35 H33 3.2539 no .
C36 H30 2.8979 no .
C36 H32 3.2503 no .
C36 H34 3.2537 no .
C37 H26 3.5844 no .
C37 H39 3.2688 no .
C37 H41 3.2761 no .
C37 H44 3.1166 no .
C38 H40 3.2434 no .
C38 H42 3.2409 no .
C38 H44 3.0060 no .
C39 H41 3.2298 no .
C40 H26 3.5616 no .
C40 H38 3.2363 no .
C40 H42 3.2513 no .
C41 H26 3.3076 no .
C41 H27 3.5009 no .
C41 H39 3.2309 no .
C42 H26 3.3137 no .
C42 H32 3.4121 no .
C42 H38 3.2401 no .
C42 H40 3.2557 no .
C43 H8 2.6268 no .
C43 H32 3.5299 no .
C43 H45 3.2803 no .
C43 H47 3.2642 no .
C44 H8 2.9232 no .
C44 H38 3.5884 no .
C44 H46 3.2570 no .
C44 H48 3.2378 no .
C45 H47 3.2482 no .
C46 H44 3.2463 no .
C46 H48 3.2639 no .
C47 H45 3.2537 no .
C48 H8 3.3699 no .
C48 H32 3.4734 no .
C48 H44 3.2372 no .
C48 H46 3.2669 no .
H2 H3 2.3520 no .
H2 H18 2.3899 no .
H3 H11A 2.9761 no .
H3 H11B 3.0339 no .
H7 H8 2.3399 no .
H7 H12A 2.9581 no .
H7 H12B 3.0043 no .
H8 H44 3.0171 no .
H11A H12A 2.7663 no .
H11A H12B 2.2542 no .
H11B H12A 2.2542 no .
H11B H12B 2.7742 no .
H14 H15 2.3136 no .
H14 H26 3.0925 no .
H15 H16 2.3407 no .
H16 H17 2.3329 no .
H17 H18 2.3204 no .
H20 H21 2.3267 no .
H20 H26 2.5719 no .
H21 H22 2.3247 no .
H21 H39 3.5170 no .
H22 H23 2.3383 no .
H23 H24 2.3216 no .
H23 H38 3.3973 no .
H24 H38 2.9615 no .
H26 H27 2.3311 no .
H27 H28 2.3292 no .
H27 H41 3.1976 no .
H28 H29 2.3291 no .
H29 H30 2.3331 no .
H30 H36 3.0120 no .
H32 H33 2.3338 no .
H32 H42 2.6412 no .
H32 H48 3.0718 no .
H33 H34 2.3363 no .
H34 H35 2.3363 no .
H35 H36 2.3347 no .
H38 H39 2.3271 no .
H38 H44 2.7815 no .
H39 H40 2.3134 no .
H40 H41 2.3231 no .
H41 H42 2.3382 no .
H44 H45 2.3347 no .
H45 H46 2.3269 no .
H46 H47 2.3558 no .
H47 H48 2.3157 no .
Sn2 H21 3.5640 no 1_545
C1 H11A 3.2007 no 2_656
C2 H11A 3.1016 no 2_656
C2 H12B 2.9689 no 2_656
C2 H15 3.1302 no 2_566
C2 H16 3.2420 no 2_566
C2 H18 3.5300 no 2_666
C3 H11A 2.9906 no 2_656
C3 H12B 2.8735 no 2_656
C3 H15 3.3553 no 2_566
C3 H18 3.4132 no 2_666
C4 H11A 2.9445 no 2_656
C4 H18 3.2552 no 2_666
C5 H11A 2.9300 no 2_656
C5 H17 3.1100 no 2_666
C5 H18 3.3505 no 2_666
C6 H3 3.3894 no 2_656
C6 H17 2.9946 no 2_666
C7 H17 3.1246 no 2_666
C7 H21 3.5105 no 1_545
C7 H22 3.0934 no 1_545
C7 H35 3.5102 no 1_655
C8 H17 3.4239 no 2_666
C8 H21 3.0432 no 1_545
C8 H22 3.3180 no 1_545
C8 H29 3.1188 no 1_655
C9 H17 3.5953 no 2_666
C9 H21 3.2754 no 1_545
C10 H11A 3.0621 no 2_656
C10 H17 3.3933 no 2_666
C11 H20 3.5984 no 2_666
C11 H35 3.2914 no 2_656
C11 H36 3.0587 no 2_656
C12 H3 3.4062 no 2_656
C12 H12A 3.3882 no 2_756
C12 H15 3.2416 no 1_645
C12 H16 3.4446 no 1_645
C13 H11B 3.1617 no 2_666
C14 H11B 3.3800 no 2_666
C14 H23 3.0320 no 1_455
C14 H35 3.5968 no 1_565
C15 H2 2.9138 no 2_566
C15 H12A 3.1722 no 2_666
C15 H12B 2.9494 no 1_465
C15 H23 3.2852 no 1_455
C16 H2 3.0262 no 2_566
C16 H12A 2.7949 no 2_666
C16 H12B 3.0929 no 1_465
C16 H30 3.5169 no 2_566
C17 H11B 3.5372 no 2_666
C17 H12A 3.0863 no 2_666
C17 H23 3.5366 no 2_666
C17 H24 3.1358 no 2_666
C18 H11B 3.2112 no 2_666
C18 H24 3.2818 no 2_666
C19 H3 3.1774 no 2_666
C20 H3 3.0117 no 2_666
C20 H11B 3.2131 no 2_666
C21 H3 2.8972 no 2_666
C21 H36 3.5883 no 1_565
C21 H48 3.2469 no 1_565
C22 H3 2.9588 no 2_666
C22 H7 3.5616 no 1_565
C22 H15 3.4252 no 1_655
C23 H3 3.1050 no 2_666
C23 H14 3.1836 no 1_655
C23 H15 3.1796 no 1_655
C23 H17 3.4381 no 2_666
C24 H3 3.1952 no 2_666
C24 H17 3.1832 no 2_666
C24 H18 3.2441 no 2_666
C26 H34 3.5485 no 1_565
C27 H23 3.4487 no 1_455
C27 H34 3.5013 no 1_565
C27 H46 3.5896 no 2_665
C28 H23 3.2626 no 1_455
C28 H38 3.2298 no 1_455
C28 H44 3.2838 no 1_455
C28 H46 3.4584 no 2_665
C29 H8 3.5952 no 1_455
C29 H23 3.2742 no 1_455
C29 H44 3.3454 no 1_455
C30 H16 3.5174 no 2_566
C30 H23 3.4726 no 1_455
C31 H21 3.3263 no 1_545
C32 H41 3.3371 no 2_665
C33 H45 3.5054 no 1_455
C34 H7 3.2283 no 1_455
C34 H8 3.5985 no 1_455
C34 H26 3.3052 no 1_545
C35 H7 3.0095 no 1_455
C35 H11B 3.2425 no 2_656
C35 H20 2.9454 no 1_545
C36 H11A 3.2225 no 2_656
C36 H11B 3.4007 no 2_656
C36 H20 3.0988 no 1_545
C36 H21 3.1339 no 1_545
C38 H28 3.2334 no 1_655
C39 H28 3.5559 no 1_655
C39 H46 3.0528 no 2_765
C39 H47 3.0838 no 1_565
C39 H48 3.4159 no 1_565
C40 H32 3.4602 no 2_665
C40 H33 3.2879 no 2_665
C40 H40 3.4361 no 2_675
C40 H47 3.2471 no 1_565
C40 H48 3.4997 no 1_565
C41 H32 2.8847 no 2_665
C42 H32 3.4395 no 2_665
C43 H21 3.5420 no 1_545
C44 H28 3.5222 no 1_655
C44 H29 3.2881 no 1_655
C44 H45 3.1803 no 2_765
C45 H28 3.1361 no 2_665
C45 H33 2.9861 no 1_655
C45 H44 3.4400 no 2_765
C45 H45 3.2660 no 2_765
C46 H27 3.2211 no 2_665
C46 H28 2.9749 no 2_665
C46 H33 3.1313 no 1_655
C46 H39 3.5353 no 2_765
C46 H47 3.2274 no 2_755
C47 H27 3.3029 no 2_665
C47 H39 3.0324 no 1_545
C47 H40 3.4239 no 1_545
C47 H41 3.2131 no 2_665
C47 H46 3.2236 no 2_755
C48 H21 3.1928 no 1_545
C48 H39 3.2552 no 1_545
C48 H40 3.5535 no 1_545
C48 H41 3.0050 no 2_665
H2 C15 2.9138 no 2_566
H2 C16 3.0262 no 2_566
H2 H12B 2.9672 no 2_656
H2 H15 2.4699 no 2_566
H2 H16 2.6690 no 2_566
H3 C6 3.3894 no 2_656
H3 C12 3.4062 no 2_656
H3 C19 3.1774 no 2_666
H3 C20 3.0117 no 2_666
H3 C21 2.8972 no 2_666
H3 C22 2.9588 no 2_666
H3 C23 3.1050 no 2_666
H3 C24 3.1952 no 2_666
H3 H11A 3.4832 no 2_656
H3 H12B 2.8004 no 2_656
H3 H15 2.9496 no 2_566
H3 H20 3.5230 no 2_666
H3 H21 3.3481 no 2_666
H3 H22 3.4537 no 2_666
H7 C22 3.5616 no 1_545
H7 C34 3.2283 no 1_655
H7 C35 3.0095 no 1_655
H7 H15 3.4125 no 1_645
H7 H17 3.5343 no 2_666
H7 H22 2.8544 no 1_545
H7 H34 2.9808 no 1_655
H7 H35 2.5698 no 1_655
H8 C29 3.5952 no 1_655
H8 C34 3.5985 no 1_655
H8 H21 3.1182 no 1_545
H8 H22 3.1822 no 1_545
H8 H29 2.6638 no 1_655
H8 H34 3.2573 no 1_655
H11A C1 3.2007 no 2_656
H11A C2 3.1016 no 2_656
H11A C3 2.9906 no 2_656
H11A C4 2.9445 no 2_656
H11A C5 2.9300 no 2_656
H11A C10 3.0621 no 2_656
H11A C36 3.2225 no 2_656
H11A H3 3.4832 no 2_656
H11A H35 3.2938 no 2_656
H11A H36 2.3778 no 2_656
H11B C13 3.1617 no 2_666
H11B C14 3.3800 no 2_666
H11B C17 3.5372 no 2_666
H11B C18 3.2112 no 2_666
H11B C20 3.2131 no 2_666
H11B C35 3.2425 no 2_656
H11B C36 3.4007 no 2_656
H11B H18 3.5469 no 2_666
H11B H20 2.8187 no 2_666
H11B H35 2.5987 no 2_656
H11B H36 2.8968 no 2_656
H12A C12 3.3882 no 2_756
H12A C15 3.1722 no 2_666
H12A C16 2.7949 no 2_666
H12A C17 3.0863 no 2_666
H12A H12A 2.6452 no 2_756
H12A H12B 3.2648 no 2_756
H12A H15 3.5336 no 1_645
H12A H15 3.5006 no 2_666
H12A H16 3.4208 no 1_645
H12A H16 2.9371 no 2_666
H12A H17 3.3907 no 2_666
H12A H35 3.4433 no 2_656
H12B C2 2.9689 no 2_656
H12B C3 2.8735 no 2_656
H12B C15 2.9494 no 1_645
H12B C16 3.0929 no 1_645
H12B H2 2.9672 no 2_656
H12B H3 2.8004 no 2_656
H12B H12A 3.2648 no 2_756
H12B H15 2.3564 no 1_645
H12B H16 2.6631 no 1_645
H14 C23 3.1836 no 1_455
H14 H22 3.4246 no 1_455
H14 H23 2.3553 no 1_455
H14 H35 3.4402 no 1_565
H15 C2 3.1302 no 2_566
H15 C3 3.3553 no 2_566
H15 C12 3.2416 no 1_465
H15 C22 3.4252 no 1_455
H15 C23 3.1796 no 1_455
H15 H2 2.4699 no 2_566
H15 H3 2.9496 no 2_566
H15 H7 3.4125 no 1_465
H15 H12A 3.5336 no 1_465
H15 H12A 3.5006 no 2_666
H15 H12B 2.3564 no 1_465
H15 H22 3.3379 no 1_455
H15 H23 2.8920 no 1_455
H16 C2 3.2420 no 2_566
H16 C12 3.4446 no 1_465
H16 C30 3.5174 no 2_566
H16 H2 2.6690 no 2_566
H16 H12A 3.4208 no 1_465
H16 H12A 2.9371 no 2_666
H16 H12B 2.6631 no 1_465
H16 H30 2.7816 no 2_566
H17 C5 3.1100 no 2_666
H17 C6 2.9946 no 2_666
H17 C7 3.1246 no 2_666
H17 C8 3.4239 no 2_666
H17 C9 3.5953 no 2_666
H17 C10 3.3933 no 2_666
H17 C23 3.4381 no 2_666
H17 C24 3.1832 no 2_666
H17 H7 3.5343 no 2_666
H17 H12A 3.3907 no 2_666
H17 H23 2.9838 no 2_666
H17 H24 2.4460 no 2_666
H17 H30 3.3158 no 2_566
H18 C2 3.5300 no 2_666
H18 C3 3.4132 no 2_666
H18 C4 3.2552 no 2_666
H18 C5 3.3505 no 2_666
H18 C24 3.2441 no 2_666
H18 H11B 3.5469 no 2_666
H18 H24 2.7508 no 2_666
H20 C11 3.5984 no 2_666
H20 C35 2.9454 no 1_565
H20 C36 3.0988 no 1_565
H20 H3 3.5230 no 2_666
H20 H11B 2.8187 no 2_666
H20 H35 2.9380 no 1_565
H20 H36 3.1704 no 1_565
H21 Sn2 3.5640 no 1_565
H21 C7 3.5105 no 1_565
H21 C8 3.0432 no 1_565
H21 C9 3.2754 no 1_565
H21 C31 3.3263 no 1_565
H21 C36 3.1339 no 1_565
H21 C43 3.5420 no 1_565
H21 C48 3.1928 no 1_565
H21 H3 3.3481 no 2_666
H21 H8 3.1182 no 1_565
H21 H36 2.9547 no 1_565
H21 H48 2.6754 no 1_565
H22 C7 3.0934 no 1_565
H22 C8 3.3180 no 1_565
H22 H3 3.4537 no 2_666
H22 H7 2.8544 no 1_565
H22 H8 3.1822 no 1_565
H22 H14 3.4246 no 1_655
H22 H15 3.3379 no 1_655
H22 H34 2.7763 no 1_665
H23 C14 3.0320 no 1_655
H23 C15 3.2852 no 1_655
H23 C17 3.5366 no 2_666
H23 C27 3.4487 no 1_655
H23 C28 3.2626 no 1_655
H23 C29 3.2742 no 1_655
H23 C30 3.4726 no 1_655
H23 H14 2.3553 no 1_655
H23 H15 2.8920 no 1_655
H23 H17 2.9838 no 2_666
H24 C17 3.1358 no 2_666
H24 C18 3.2818 no 2_666
H24 H17 2.4460 no 2_666
H24 H18 2.7508 no 2_666
H26 C34 3.3052 no 1_565
H26 H34 3.1405 no 1_565
H27 C46 3.2211 no 2_665
H27 C47 3.3029 no 2_665
H27 H34 3.0516 no 1_565
H27 H46 3.0182 no 2_665
H27 H47 3.1431 no 2_665
H28 C38 3.2334 no 1_455
H28 C39 3.5559 no 1_455
H28 C44 3.5222 no 1_455
H28 C45 3.1361 no 2_665
H28 C46 2.9749 no 2_665
H28 H38 2.6558 no 1_455
H28 H39 3.2886 no 1_455
H28 H44 2.6321 no 1_455
H28 H45 3.0354 no 2_665
H28 H46 2.7486 no 2_665
H29 C8 3.1188 no 1_455
H29 C44 3.2881 no 1_455
H29 H8 2.6638 no 1_455
H29 H38 3.3984 no 1_455
H29 H44 2.7590 no 1_455
H30 C16 3.5169 no 2_566
H30 H16 2.7816 no 2_566
H30 H17 3.3158 no 2_566
H32 C40 3.4602 no 2_665
H32 C41 2.8847 no 2_665
H32 C42 3.4395 no 2_665
H32 H41 2.6333 no 2_665
H32 H42 3.5799 no 2_665
H33 C40 3.2879 no 2_665
H33 C45 2.9861 no 1_455
H33 C46 3.1313 no 1_455
H33 H40 3.1141 no 2_665
H33 H45 2.8317 no 1_455
H33 H46 3.0900 no 1_455
H34 C26 3.5485 no 1_545
H34 C27 3.5013 no 1_545
H34 H7 2.9808 no 1_455
H34 H8 3.2573 no 1_455
H34 H22 2.7763 no 1_445
H34 H26 3.1405 no 1_545
H34 H27 3.0516 no 1_545
H35 C7 3.5102 no 1_455
H35 C11 3.2914 no 2_656
H35 C14 3.5968 no 1_545
H35 H7 2.5698 no 1_455
H35 H11A 3.2938 no 2_656
H35 H11B 2.5987 no 2_656
H35 H12A 3.4433 no 2_656
H35 H14 3.4402 no 1_545
H35 H20 2.9380 no 1_545
H36 C11 3.0587 no 2_656
H36 C21 3.5883 no 1_545
H36 H11A 2.3778 no 2_656
H36 H11B 2.8968 no 2_656
H36 H20 3.1704 no 1_545
H36 H21 2.9547 no 1_545
H38 C28 3.2298 no 1_655
H38 H28 2.6558 no 1_655
H38 H29 3.3984 no 1_655
H39 C46 3.5353 no 2_765
H39 C47 3.0324 no 1_565
H39 C48 3.2552 no 1_565
H39 H28 3.2886 no 1_655
H39 H46 2.6213 no 2_765
H39 H47 2.4091 no 1_565
H39 H48 2.8407 no 1_565
H40 C40 3.4361 no 2_675
H40 C47 3.4239 no 1_565
H40 C48 3.5535 no 1_565
H40 H33 3.1141 no 2_665
H40 H40 2.7094 no 2_675
H40 H41 3.1120 no 2_675
H40 H47 2.7474 no 1_565
H40 H48 3.0116 no 1_565
H41 C32 3.3371 no 2_665
H41 C47 3.2131 no 2_665
H41 C48 3.0050 no 2_665
H41 H32 2.6333 no 2_665
H41 H40 3.1120 no 2_675
H41 H47 3.2689 no 2_665
H41 H48 2.9346 no 2_665
H42 H32 3.5799 no 2_665
H44 C28 3.2838 no 1_655
H44 C29 3.3454 no 1_655
H44 C45 3.4400 no 2_765
H44 H28 2.6321 no 1_655
H44 H29 2.7590 no 1_655
H44 H45 2.7226 no 2_765
H45 C33 3.5054 no 1_655
H45 C44 3.1803 no 2_765
H45 C45 3.2660 no 2_765
H45 H28 3.0354 no 2_665
H45 H33 2.8317 no 1_655
H45 H44 2.7226 no 2_765
H45 H45 2.9078 no 2_765
H46 C27 3.5896 no 2_665
H46 C28 3.4584 no 2_665
H46 C39 3.0528 no 2_765
H46 C47 3.2236 no 2_755
H46 H27 3.0182 no 2_665
H46 H28 2.7486 no 2_665
H46 H33 3.0900 no 1_655
H46 H39 2.6213 no 2_765
H46 H46 3.3932 no 2_755
H46 H47 2.4475 no 2_755
H47 C39 3.0838 no 1_545
H47 C40 3.2471 no 1_545
H47 C46 3.2274 no 2_755
H47 H27 3.1431 no 2_665
H47 H39 2.4091 no 1_545
H47 H40 2.7474 no 1_545
H47 H41 3.2689 no 2_665
H47 H46 2.4475 no 2_755
H47 H47 3.4008 no 2_755
H48 C21 3.2469 no 1_545
H48 C39 3.4159 no 1_545
H48 C40 3.4997 no 1_545
H48 H21 2.6754 no 1_545
H48 H39 2.8407 no 1_545
H48 H40 3.0116 no 1_545
H48 H41 2.9346 no 2_665

loop_
_geom_torsion_atom_site_label_1
_geom_torsion_atom_site_label_2
_geom_torsion_atom_site_label_3
_geom_torsion_atom_site_label_4
_geom_torsion
_geom_torsion_publ_flag
C1 Sn1 C13 C14 -136.3(2) no
C1 Sn1 C13 C18 42.1(3) no
C13 Sn1 C1 C2 -1.3(3) no
C13 Sn1 C1 C10 -159.1(3) no
C1 Sn1 C19 C20 -171.5(2) no
C1 Sn1 C19 C24 6.1(3) no
C19 Sn1 C1 C2 113.7(2) no
C19 Sn1 C1 C10 -44.1(3) no
C1 Sn1 C25 C26 -158.30(19) no
C1 Sn1 C25 C30 30.5(3) no
C25 Sn1 C1 C2 -113.9(2) no
C25 Sn1 C1 C10 88.4(3) no
C13 Sn1 C19 C20 -56.1(3) no
C13 Sn1 C19 C24 121.5(2) no
C19 Sn1 C13 C14 109.1(2) no
C19 Sn1 C13 C18 -72.5(3) no
C13 Sn1 C25 C26 84.8(2) no
C13 Sn1 C25 C30 -86.4(2) no
C25 Sn1 C13 C14 -10.9(2) no
C25 Sn1 C13 C18 167.4(2) no
C19 Sn1 C25 C26 -29.6(3) no
C19 Sn1 C25 C30 159.2(2) no
C25 Sn1 C19 C20 53.7(3) no
C25 Sn1 C19 C24 -128.7(2) no
C9 Sn2 C31 C32 -166.7(2) no
C9 Sn2 C31 C36 8.3(3) no
C31 Sn2 C9 C8 111.1(2) no
C31 Sn2 C9 C10 -53.0(3) no
C9 Sn2 C37 C38 31.1(3) no
C9 Sn2 C37 C42 -155.4(2) no
C37 Sn2 C9 C8 -111.7(2) no
C37 Sn2 C9 C10 84.3(3) no
C9 Sn2 C43 C44 -82.6(2) no
C9 Sn2 C43 C48 99.4(3) no
C43 Sn2 C9 C8 -0.6(2) no
C43 Sn2 C9 C10 -164.6(3) no
C31 Sn2 C37 C38 165.7(2) no
C31 Sn2 C37 C42 -20.9(3) no
C37 Sn2 C31 C32 53.5(3) no
C37 Sn2 C31 C36 -131.4(2) no
C31 Sn2 C43 C44 163.0(2) no
C31 Sn2 C43 C48 -15.0(3) no
C43 Sn2 C31 C32 -55.5(3) no
C43 Sn2 C31 C36 119.5(2) no
C37 Sn2 C43 C44 43.0(3) no
C37 Sn2 C43 C48 -135.0(2) no
C43 Sn2 C37 C38 -82.3(3) no
C43 Sn2 C37 C42 91.1(3) no
Sn1 C1 C2 C3 -156.4(3) no
Sn1 C1 C10 C5 149.2(2) no
Sn1 C1 C10 C9 -31.0(6) no
C2 C1 C10 C5 -6.8(5) no
C2 C1 C10 C9 173.0(3) no
C10 C1 C2 C3 4.0(6) no
C1 C2 C3 C4 2.4(6) no
C2 C3 C4 C5 -5.4(5) no
C2 C3 C4 C11 173.4(3) no
C3 C4 C5 C6 -179.2(3) no
C3 C4 C5 C10 2.1(6) no
C3 C4 C11 C12 179.6(4) no
C5 C4 C11 C12 -1.6(4) no
C11 C4 C5 C6 1.8(4) no
C11 C4 C5 C10 -176.9(3) no
C4 C5 C6 C7 -179.5(3) no
C4 C5 C6 C12 -1.2(4) no
C4 C5 C10 C1 4.1(5) no
C4 C5 C10 C9 -175.7(3) no
C6 C5 C10 C1 -174.3(3) no
C6 C5 C10 C9 5.8(5) no
C10 C5 C6 C7 -0.8(6) no
C10 C5 C6 C12 177.4(3) no
C5 C6 C7 C8 -3.8(6) no
C5 C6 C12 C11 0.2(4) no
C7 C6 C12 C11 178.1(4) no
C12 C6 C7 C8 178.4(4) no
C6 C7 C8 C9 3.4(6) no
C7 C8 C9 Sn2 -164.1(3) no
C7 C8 C9 C10 1.8(6) no
Sn2 C9 C10 C1 -22.7(6) no
Sn2 C9 C10 C5 157.1(2) no
C8 C9 C10 C1 174.2(3) no
C8 C9 C10 C5 -6.0(5) no
C4 C11 C12 C6 0.8(4) no
Sn1 C13 C14 C15 177.7(2) no
Sn1 C13 C18 C17 -175.6(2) no
C14 C13 C18 C17 2.8(5) no
C18 C13 C14 C15 -0.8(5) no
C13 C14 C15 C16 -1.6(6) no
C14 C15 C16 C17 2.1(6) no
C15 C16 C17 C18 -0.2(5) no
C16 C17 C18 C13 -2.3(5) no
Sn1 C19 C20 C21 178.1(2) no
Sn1 C19 C24 C23 -178.8(2) no
C20 C19 C24 C23 -1.2(5) no
C24 C19 C20 C21 0.4(5) no
C19 C20 C21 C22 0.8(6) no
C20 C21 C22 C23 -1.4(6) no
C21 C22 C23 C24 0.7(6) no
C22 C23 C24 C19 0.6(6) no
Sn1 C25 C26 C27 -172.2(2) no
Sn1 C25 C30 C29 172.9(2) no
C26 C25 C30 C29 1.4(5) no
C30 C25 C26 C27 -0.8(5) no
C25 C26 C27 C28 -0.2(5) no
C26 C27 C28 C29 0.5(5) no
C27 C28 C29 C30 0.1(6) no
C28 C29 C30 C25 -1.2(5) no
Sn2 C31 C32 C33 176.6(2) no
Sn2 C31 C36 C35 -177.1(2) no
C32 C31 C36 C35 -1.9(5) no
C36 C31 C32 C33 1.5(6) no
C31 C32 C33 C34 -0.2(6) no
C32 C33 C34 C35 -0.6(6) no
C33 C34 C35 C36 0.1(6) no
C34 C35 C36 C31 1.1(6) no
Sn2 C37 C38 C39 174.6(2) no
Sn2 C37 C42 C41 -174.0(2) no
C38 C37 C42 C41 -0.4(5) no
C42 C37 C38 C39 0.9(5) no
C37 C38 C39 C40 -0.9(6) no
C38 C39 C40 C41 0.4(6) no
C39 C40 C41 C42 0.1(6) no
C40 C41 C42 C37 -0.1(6) no
Sn2 C43 C44 C45 -179.2(2) no
Sn2 C43 C48 C47 177.8(2) no
C44 C43 C48 C47 -0.3(5) no
C48 C43 C44 C45 -1.1(5) no
C43 C44 C45 C46 1.3(6) no
C44 C45 C46 C47 -0.1(6) no
C45 C46 C47 C48 -1.3(6) no
C46 C47 C48 C43 1.5(6) no
